data_2230089
loop_
_publ_author_name
'Dong, Feng-Xia'

_publ_section_title
;
 Dimethylammonium 2-[(2-oxo-2<i>H</i>-chromen-7-yl)oxy]acetate
;
_journal_coeditor_code NG5144
_journal_issue 5
_journal_name_full 'Acta Crystallographica Section E'
_journal_page_first o1105
_journal_paper_doi 10.1107/S1600536811012761
_journal_volume 67
_journal_year 2011
_chemical_formula_iupac 'C2 H8 N +, C11 H7 O5 -'
_chemical_formula_moiety 'C2 H8 N +, C11 H7 O5 -'
_chemical_formula_sum 'C13 H15 N O5'
_chemical_formula_weight 265.26
_chemical_name_systematic
;
Dimethylammonium 2-[(2-oxo-2<i>H</i>-chromen-7-yl)oxy]acetate
;
_space_group_IT_number 2
_symmetry_cell_setting triclinic
_symmetry_space_group_name_Hall '-P 1'
_symmetry_space_group_name_H-M 'P -1'
_atom_sites_solution_hydrogens geom
_atom_sites_solution_primary direct
_atom_sites_solution_secondary difmap
_audit_creation_method SHELXL-97
_cell_angle_alpha 83.33(4)
_cell_angle_beta 79.16(3)
_cell_angle_gamma 67.78(3)
_cell_formula_units_Z 2
_cell_length_a 6.714(5)
_cell_length_b 8.146(7)
_cell_length_c 12.767(12)
_cell_measurement_reflns_used 4269
_cell_measurement_temperature 293(2)
_cell_measurement_theta_max 27.54
_cell_measurement_theta_min 3.08
_cell_volume 634.1(9)
_computing_cell_refinement 'RAPID-AUTO (Rigaku, 1998)'
_computing_data_collection 'RAPID-AUTO (Rigaku, 1998)'
_computing_data_reduction 'CrystalStructure (Rigaku/MSC, 2002)'
_computing_molecular_graphics 'SHELXTL (Sheldrick, 2008)'
_computing_publication_material 'SHELXL97 (Sheldrick, 2008)'
_computing_structure_refinement 'SHELXL97 (Sheldrick, 2008)'
_computing_structure_solution 'SHELXS97 (Sheldrick, 2008)'
_diffrn_ambient_temperature 293(2)
_diffrn_measured_fraction_theta_full 0.988
_diffrn_measured_fraction_theta_max 0.988
_diffrn_measurement_device_type 'Rigaku R-AXIS RAPID'
_diffrn_measurement_method \w
_diffrn_radiation_monochromator graphite
_diffrn_radiation_source 'fine-focus sealed tube'
_diffrn_radiation_type MoK\a
_diffrn_radiation_wavelength 0.71073
_diffrn_reflns_av_R_equivalents 0.0260
_diffrn_reflns_av_sigmaI/netI 0.0391
_diffrn_reflns_limit_h_max 8
_diffrn_reflns_limit_h_min -8
_diffrn_reflns_limit_k_max 10
_diffrn_reflns_limit_k_min -10
_diffrn_reflns_limit_l_max 16
_diffrn_reflns_limit_l_min -16
_diffrn_reflns_number 6310
_diffrn_reflns_theta_full 27.47
_diffrn_reflns_theta_max 27.47
_diffrn_reflns_theta_min 3.09
_diffrn_standards_decay_% 0
_diffrn_standards_interval_count 0
_diffrn_standards_interval_time 0
_diffrn_standards_number 0
_exptl_absorpt_coefficient_mu 0.108
_exptl_absorpt_correction_T_max 0.9855
_exptl_absorpt_correction_T_min 0.9545
_exptl_absorpt_correction_type multi-scan
_exptl_absorpt_process_details '(ABSCOR; Higashi, 1995)'
_exptl_crystal_colour colorless
_exptl_crystal_density_diffrn 1.389
_exptl_crystal_density_method 'not measured'
_exptl_crystal_description block
_exptl_crystal_F_000 280
_exptl_crystal_size_max 0.44
_exptl_crystal_size_mid 0.22
_exptl_crystal_size_min 0.14
_refine_diff_density_max 0.168
_refine_diff_density_min -0.157
_refine_ls_extinction_method none
_refine_ls_goodness_of_fit_ref 0.928
_refine_ls_hydrogen_treatment mixed
_refine_ls_matrix_type full
_refine_ls_number_parameters 182
_refine_ls_number_reflns 2881
_refine_ls_number_restraints 2
_refine_ls_restrained_S_all 0.928
_refine_ls_R_factor_all 0.0686
_refine_ls_R_factor_gt 0.0413
_refine_ls_shift/su_max 0.000
_refine_ls_shift/su_mean 0.000
_refine_ls_structure_factor_coef Fsqd
_refine_ls_weighting_details 'calc w=1/[\s^2^(Fo^2^)+(0.0824P)^2^+0.0078P] where P=(Fo^2^+2Fc^2^)/3'
_refine_ls_weighting_scheme calc
_refine_ls_wR_factor_gt 0.1145
_refine_ls_wR_factor_ref 0.1309
_reflns_number_gt 1878
_reflns_number_total 2881
_reflns_threshold_expression I>2\s(I)
_cod_data_source_file ng5144.cif
_cod_data_source_block I
_cod_database_code 2230089
_cod_database_fobs_code 2230089

loop_
_symmetry_equiv_pos_as_xyz
'x, y, z'
'-x, -y, -z'

loop_
_atom_site_type_symbol
_atom_site_label
_atom_site_fract_x
_atom_site_fract_y
_atom_site_fract_z
_atom_site_U_iso_or_equiv
_atom_site_adp_type
_atom_site_calc_flag
_atom_site_refinement_flags
_atom_site_occupancy
_atom_site_disorder_assembly
_atom_site_disorder_group
N N1 0.1702(2) 0.71671(17) 0.56112(12) 0.0410(3) Uani d D 1 . .
C C1 0.4408(3) 0.6603(2) 1.12637(14) 0.0474(4) Uani d . 1 . .
C C2 0.2575(3) 0.6054(3) 1.16133(14) 0.0509(4) Uani d . 1 . .
H H2 0.2490 0.5412 1.2261 0.061 Uiso calc R 1 . .
C C3 0.0990(3) 0.6456(2) 1.10186(14) 0.0492(4) Uani d . 1 . .
H H3 -0.0200 0.6120 1.1270 0.059 Uiso calc R 1 . .
C C4 0.1103(2) 0.7390(2) 1.00064(12) 0.0390(4) Uani d . 1 . .
C C5 -0.0479(2) 0.7886(2) 0.93318(14) 0.0469(4) Uani d . 1 . .
H H5 -0.1734 0.7628 0.9553 0.056 Uiso calc R 1 . .
C C6 -0.0222(2) 0.8737(2) 0.83609(13) 0.0441(4) Uani d . 1 . .
H H6 -0.1294 0.9053 0.7929 0.053 Uiso calc R 1 . .
C C7 0.1668(2) 0.9134(2) 0.80145(12) 0.0352(3) Uani d . 1 . .
C C8 0.3255(2) 0.8682(2) 0.86578(12) 0.0377(4) Uani d . 1 . .
H H8 0.4510 0.8942 0.8435 0.045 Uiso calc R 1 . .
C C9 0.2930(2) 0.7836(2) 0.96401(12) 0.0366(4) Uani d . 1 . .
C C10 0.3639(2) 1.0429(2) 0.66355(12) 0.0366(4) Uani d . 1 . .
H H10A 0.3951 1.0951 0.7201 0.044 Uiso calc R 1 . .
H H10B 0.3299 1.1324 0.6057 0.044 Uiso calc R 1 . .
C C11 0.5675(2) 0.8869(2) 0.62315(12) 0.0340(3) Uani d . 1 . .
C C12 0.1952(3) 0.7031(3) 0.44443(15) 0.0557(5) Uani d . 1 . .
H H12A 0.0662 0.6949 0.4271 0.084 Uiso calc R 1 . .
H H12B 0.3187 0.5991 0.4223 0.084 Uiso calc R 1 . .
H H12C 0.2168 0.8065 0.4081 0.084 Uiso calc R 1 . .
C C13 0.1659(3) 0.5537(3) 0.62202(18) 0.0646(5) Uani d . 1 . .
H H13A 0.2810 0.4530 0.5894 0.097 Uiso calc R 1 . .
H H13B 0.0281 0.5430 0.6225 0.097 Uiso calc R 1 . .
H H13C 0.1856 0.5584 0.6940 0.097 Uiso calc R 1 . .
O O1 0.5856(2) 0.6407(2) 1.17600(11) 0.0675(4) Uani d . 1 . .
O O2 0.45322(16) 0.74415(16) 1.02652(9) 0.0459(3) Uani d . 1 . .
O O3 0.17667(14) 0.99754(15) 0.70317(8) 0.0410(3) Uani d . 1 . .
O O4 0.54894(16) 0.75011(15) 0.60073(10) 0.0472(3) Uani d . 1 . .
O O5 0.73879(16) 0.91839(17) 0.61151(11) 0.0571(4) Uani d . 1 . .
H H1B 0.040(2) 0.802(2) 0.5816(16) 0.067(6) Uiso d D 1 . .
H H1A 0.279(2) 0.747(3) 0.5738(16) 0.068(6) Uiso d D 1 . .

loop_
_atom_site_aniso_label
_atom_site_aniso_U_11
_atom_site_aniso_U_22
_atom_site_aniso_U_33
_atom_site_aniso_U_12
_atom_site_aniso_U_13
_atom_site_aniso_U_23
N1 0.0340(6) 0.0366(7) 0.0567(9) -0.0137(5) -0.0116(6) -0.0086(6)
C1 0.0462(9) 0.0598(11) 0.0368(9) -0.0195(8) -0.0072(7) -0.0023(8)
C2 0.0554(10) 0.0640(11) 0.0366(9) -0.0294(9) -0.0012(8) 0.0013(8)
C3 0.0459(9) 0.0642(11) 0.0437(10) -0.0311(8) 0.0046(7) -0.0071(9)
C4 0.0322(7) 0.0512(9) 0.0375(9) -0.0207(6) 0.0018(6) -0.0102(7)
C5 0.0318(7) 0.0694(11) 0.0474(10) -0.0274(7) -0.0002(7) -0.0124(9)
C6 0.0289(7) 0.0650(11) 0.0413(9) -0.0179(7) -0.0062(6) -0.0105(8)
C7 0.0275(7) 0.0447(8) 0.0315(8) -0.0107(6) -0.0008(6) -0.0087(7)
C8 0.0267(7) 0.0534(9) 0.0358(8) -0.0189(6) -0.0009(6) -0.0046(7)
C9 0.0280(7) 0.0492(9) 0.0345(8) -0.0152(6) -0.0035(6) -0.0080(7)
C10 0.0345(7) 0.0388(8) 0.0361(8) -0.0131(6) -0.0043(6) -0.0026(7)
C11 0.0302(7) 0.0415(8) 0.0315(8) -0.0125(6) -0.0090(6) -0.0007(6)
C12 0.0580(10) 0.0542(10) 0.0547(11) -0.0179(8) -0.0144(9) -0.0018(9)
C13 0.0706(12) 0.0565(11) 0.0663(13) -0.0243(10) -0.0181(10) 0.0147(10)
O1 0.0595(8) 0.1038(11) 0.0491(8) -0.0383(8) -0.0243(6) 0.0135(8)
O2 0.0351(5) 0.0709(8) 0.0374(6) -0.0263(5) -0.0095(5) 0.0047(6)
O3 0.0282(5) 0.0550(7) 0.0365(6) -0.0115(4) -0.0052(4) -0.0019(5)
O4 0.0392(6) 0.0417(6) 0.0615(8) -0.0118(5) -0.0088(5) -0.0145(6)
O5 0.0301(5) 0.0638(8) 0.0809(10) -0.0189(5) -0.0076(6) -0.0134(7)

loop_
_atom_type_symbol
_atom_type_description
_atom_type_scat_dispersion_real
_atom_type_scat_dispersion_imag
_atom_type_scat_source
C C 0.0033 0.0016 'International Tables Vol C Tables 4.2.6.8 and 6.1.1.4'
H H 0.0000 0.0000 'International Tables Vol C Tables 4.2.6.8 and 6.1.1.4'
O O 0.0106 0.0060 'International Tables Vol C Tables 4.2.6.8 and 6.1.1.4'
N N 0.0061 0.0033 'International Tables Vol C Tables 4.2.6.8 and 6.1.1.4'

loop_
_geom_angle_atom_site_label_1
_geom_angle_atom_site_label_2
_geom_angle_atom_site_label_3
_geom_angle_site_symmetry_1
_geom_angle_site_symmetry_3
_geom_angle
_geom_angle_publ_flag
C13 N1 C12 . . 112.95(16) ?
C13 N1 H1B . . 106.2(13) ?
C12 N1 H1B . . 107.5(14) ?
C13 N1 H1A . . 111.7(14) ?
C12 N1 H1A . . 107.7(13) ?
H1B N1 H1A . . 110.8(19) ?
O1 C1 O2 . . 116.32(16) ?
O1 C1 C2 . . 126.56(18) ?
O2 C1 C2 . . 117.12(15) ?
C3 C2 C1 . . 120.98(18) ?
C3 C2 H2 . . 119.5 ?
C1 C2 H2 . . 119.5 ?
C2 C3 C4 . . 120.98(15) ?
C2 C3 H3 . . 119.5 ?
C4 C3 H3 . . 119.5 ?
C9 C4 C5 . . 116.59(16) ?
C9 C4 C3 . . 118.16(15) ?
C5 C4 C3 . . 125.24(14) ?
C6 C5 C4 . . 121.69(14) ?
C6 C5 H5 . . 119.2 ?
C4 C5 H5 . . 119.2 ?
C5 C6 C7 . . 119.80(14) ?
C5 C6 H6 . . 120.1 ?
C7 C6 H6 . . 120.1 ?
O3 C7 C8 . . 124.62(13) ?
O3 C7 C6 . . 115.05(13) ?
C8 C7 C6 . . 120.33(15) ?
C9 C8 C7 . . 118.24(13) ?
C9 C8 H8 . . 120.9 ?
C7 C8 H8 . . 120.9 ?
O2 C9 C8 . . 116.35(13) ?
O2 C9 C4 . . 120.33(15) ?
C8 C9 C4 . . 123.32(14) ?
O3 C10 C11 . . 114.33(13) ?
O3 C10 H10A . . 108.7 ?
C11 C10 H10A . . 108.7 ?
O3 C10 H10B . . 108.7 ?
C11 C10 H10B . . 108.7 ?
H10A C10 H10B . . 107.6 ?
O4 C11 O5 . . 127.04(13) ?
O4 C11 C10 . . 119.35(13) ?
O5 C11 C10 . . 113.50(14) ?
N1 C12 H12A . . 109.5 ?
N1 C12 H12B . . 109.5 ?
H12A C12 H12B . . 109.5 ?
N1 C12 H12C . . 109.5 ?
H12A C12 H12C . . 109.5 ?
H12B C12 H12C . . 109.5 ?
N1 C13 H13A . . 109.5 ?
N1 C13 H13B . . 109.5 ?
H13A C13 H13B . . 109.5 ?
N1 C13 H13C . . 109.5 ?
H13A C13 H13C . . 109.5 ?
H13B C13 H13C . . 109.5 ?
C9 O2 C1 . . 122.27(13) ?
C7 O3 C10 . . 117.87(11) ?

loop_
_geom_bond_atom_site_label_1
_geom_bond_atom_site_label_2
_geom_bond_site_symmetry_2
_geom_bond_distance
_geom_bond_publ_flag
N1 C13 . 1.466(3) ?
N1 C12 . 1.480(3) ?
N1 H1B . 0.904(9) ?
N1 H1A . 0.899(9) ?
C1 O1 . 1.209(2) ?
C1 O2 . 1.378(2) ?
C1 C2 . 1.441(3) ?
C2 C3 . 1.341(3) ?
C2 H2 . 0.9300 ?
C3 C4 . 1.426(3) ?
C3 H3 . 0.9300 ?
C4 C9 . 1.392(2) ?
C4 C5 . 1.404(2) ?
C5 C6 . 1.362(3) ?
C5 H5 . 0.9300 ?
C6 C7 . 1.406(2) ?
C6 H6 . 0.9300 ?
C7 O3 . 1.361(2) ?
C7 C8 . 1.381(2) ?
C8 C9 . 1.381(2) ?
C8 H8 . 0.9300 ?
C9 O2 . 1.378(2) ?
C10 O3 . 1.4287(19) ?
C10 C11 . 1.524(2) ?
C10 H10A . 0.9700 ?
C10 H10B . 0.9700 ?
C11 O4 . 1.238(2) ?
C11 O5 . 1.2490(19) ?
C12 H12A . 0.9600 ?
C12 H12B . 0.9600 ?
C12 H12C . 0.9600 ?
C13 H13A . 0.9600 ?
C13 H13B . 0.9600 ?
C13 H13C . 0.9600 ?

loop_
_geom_hbond_atom_site_label_D
_geom_hbond_atom_site_label_H
_geom_hbond_atom_site_label_A
_geom_hbond_site_symmetry_A
_geom_hbond_distance_DH
_geom_hbond_distance_HA
_geom_hbond_distance_DA
_geom_hbond_angle_DHA
N1 H1A O4 . 0.899(9) 1.917(11) 2.799(2) 166.2(19)
N1 H1B O5 1_455 0.904(9) 1.862(12) 2.729(3) 160.1(19)

loop_
_geom_torsion_atom_site_label_1
_geom_torsion_atom_site_label_2
_geom_torsion_atom_site_label_3
_geom_torsion_atom_site_label_4
_geom_torsion_site_symmetry_1
_geom_torsion_site_symmetry_2
_geom_torsion_site_symmetry_3
_geom_torsion_site_symmetry_4
_geom_torsion
_geom_torsion_publ_flag
C7 O3 C10 C11 . . . . 76.32(16) ?

loop_
_cod_related_entry_id
_cod_related_entry_database
_cod_related_entry_code
1 ChemSpider 30656656
